data_7015677
loop_
_publ_author_name
'Siemeling, Ulrich'
'Klemann, Thorsten'
'Bruhn, Clemens'
'Schulz, Ji\<r\'i'
'\<St\<epni\<cka, Petr'

_publ_section_title
;
 The coordination behaviour of ferrocene-based pyridylphosphine ligands
 towards Zn(II), Cd(II) and Hg(II).
;
_journal_issue 17
_journal_name_full 'Dalton transactions (Cambridge, England : 2003)'
_journal_page_first 4722
_journal_page_last 4740
_journal_paper_doi 10.1039/c0dt01810d
_journal_volume 40
_journal_year 2011
_chemical_formula_sum 'C28 H24 Br4 Fe Hg2 N P'
_chemical_formula_weight 1182.12
_chemical_name_systematic
;
?
;
_space_group_IT_number 56
_symmetry_cell_setting orthorhombic
_symmetry_Int_Tables_number 56
_symmetry_space_group_name_Hall '-P 2ab 2ac'
_symmetry_space_group_name_H-M 'P c c n'
_atom_sites_solution_hydrogens geom
_atom_sites_solution_primary direct
_atom_sites_solution_secondary difmap
_audit_creation_method SHELXL-97
_cell_angle_alpha 90.00
_cell_angle_beta 90.00
_cell_angle_gamma 90.00
_cell_formula_units_Z 8
_cell_length_a 34.9720(12)
_cell_length_b 9.9410(5)
_cell_length_c 18.1638(8)
_cell_measurement_reflns_used 31703
_cell_measurement_temperature 173(2)
_cell_measurement_theta_max 25.74
_cell_measurement_theta_min 2.05
_cell_volume 6314.8(5)
_computing_structure_refinement 'SHELXL-97 (Sheldrick, 1997)'
_computing_structure_solution 'SHELXS-97 (Sheldrick, 1990)'
_diffrn_ambient_temperature 173(2)
_diffrn_detector 'image plate (34 cm diameter)'
_diffrn_detector_area_resol_mean 6.67
_diffrn_detector_type STOE
_diffrn_measured_fraction_theta_full 0.971
_diffrn_measured_fraction_theta_max 0.971
_diffrn_measurement_details ' 180 frames, detector distance = 135 mm'
_diffrn_measurement_device '2-circle goniometer'
_diffrn_measurement_device_type 'STOE IPDS 2'
_diffrn_measurement_method 'rotation method'
_diffrn_radiation_collimation '0.5 mm diameter, multiple pinhole'
_diffrn_radiation_monochromator 'plane graphite'
_diffrn_radiation_polarisn_norm 0
_diffrn_radiation_type 'Mo K\a'
_diffrn_radiation_wavelength 0.71073
_diffrn_reflns_av_R_equivalents 0.0981
_diffrn_reflns_av_sigmaI/netI 0.0518
_diffrn_reflns_limit_h_max 42
_diffrn_reflns_limit_h_min -41
_diffrn_reflns_limit_k_max 11
_diffrn_reflns_limit_k_min -11
_diffrn_reflns_limit_l_max 20
_diffrn_reflns_limit_l_min -20
_diffrn_reflns_number 37537
_diffrn_reflns_theta_full 25.26
_diffrn_reflns_theta_max 25.26
_diffrn_reflns_theta_min 2.13
_diffrn_source 'sealed X-ray tube, 12 x 0.4 mm long-fine focus'
_diffrn_source_current 30
_diffrn_source_power 1.50
_diffrn_source_voltage 50
_diffrn_standards_decay_% none
_exptl_absorpt_coefficient_mu 15.286
_exptl_absorpt_correction_T_max 0.1673
_exptl_absorpt_correction_T_min 0.0059
_exptl_absorpt_correction_type integration
_exptl_absorpt_process_details 'X-red ver. 1.31 (Stoe & Cie. 2005)'
_exptl_crystal_colour orange
_exptl_crystal_density_diffrn 2.487
_exptl_crystal_density_method 'not measured'
_exptl_crystal_description block
_exptl_crystal_F_000 4320
_exptl_crystal_size_max 0.20
_exptl_crystal_size_mid 0.18
_exptl_crystal_size_min 0.17
_platon_squeeze_details
;
;
_refine_diff_density_max 4.385
_refine_diff_density_min -2.254
_refine_diff_density_rms 0.258
_refine_ls_extinction_coef 0.00018(4)
_refine_ls_extinction_expression Fc^*^=kFc[1+0.001xFc^2^\l^3^/sin(2\q)]^-1/4^
_refine_ls_extinction_method SHELXL
_refine_ls_goodness_of_fit_ref 1.067
_refine_ls_hydrogen_treatment constr
_refine_ls_matrix_type full
_refine_ls_number_parameters 335
_refine_ls_number_reflns 5554
_refine_ls_number_restraints 0
_refine_ls_restrained_S_all 1.067
_refine_ls_R_factor_all 0.0681
_refine_ls_R_factor_gt 0.0548
_refine_ls_shift/su_max 0.002
_refine_ls_shift/su_mean 0.000
_refine_ls_structure_factor_coef Fsqd
_refine_ls_weighting_details 'calc w=1/[\s^2^(Fo^2^)+(0.0898P)^2^+24.9054P] where P=(Fo^2^+2Fc^2^)/3'
_refine_ls_weighting_scheme calc
_refine_ls_wR_factor_gt 0.1360
_refine_ls_wR_factor_ref 0.1469
_reflns_number_gt 4561
_reflns_number_total 5554
_reflns_threshold_expression >2sigma(I)
_cod_data_source_file c0dt01810d.txt
_cod_data_source_block i0573
_cod_database_code 7015677

loop_
_symmetry_equiv_pos_as_xyz
'x, y, z'
'-x+1/2, -y+1/2, z'
'x+1/2, -y, -z+1/2'
'-x, y+1/2, -z+1/2'
'-x, -y, -z'
'x-1/2, y-1/2, -z'
'-x-1/2, y, z-1/2'
'x, -y-1/2, z-1/2'

loop_
_atom_site_label
_atom_site_type_symbol
_atom_site_fract_x
_atom_site_fract_y
_atom_site_fract_z
_atom_site_U_iso_or_equiv
_atom_site_adp_type
_atom_site_occupancy
_atom_site_symmetry_multiplicity
_atom_site_calc_flag
_atom_site_refinement_flags
_atom_site_disorder_assembly
_atom_site_disorder_group
C1 C 0.1317(3) 0.2893(9) 0.5976(6) 0.035(2) Uani 1 1 d . . .
C2 C 0.1316(3) 0.1436(9) 0.5953(6) 0.039(2) Uani 1 1 d . . .
H2A H 0.1454 0.0895 0.5614 0.047 Uiso 1 1 calc R . .
C3 C 0.1074(3) 0.0953(11) 0.6517(7) 0.045(3) Uani 1 1 d . . .
H3A H 0.1019 0.0039 0.6626 0.054 Uiso 1 1 calc R . .
C4 C 0.0926(4) 0.2124(12) 0.6900(7) 0.050(3) Uani 1 1 d . . .
H4A H 0.0756 0.2104 0.7307 0.060 Uiso 1 1 calc R . .
C5 C 0.1078(3) 0.3322(11) 0.6565(7) 0.042(2) Uani 1 1 d . . .
H5A H 0.1029 0.4224 0.6709 0.051 Uiso 1 1 calc R . .
C6 C 0.0575(3) 0.1509(9) 0.4831(6) 0.035(2) Uani 1 1 d . . .
C7 C 0.0564(3) 0.2950(9) 0.4825(7) 0.040(2) Uani 1 1 d . . .
H7A H 0.0691 0.3518 0.4484 0.048 Uiso 1 1 calc R . .
C8 C 0.0327(3) 0.3386(10) 0.5421(6) 0.039(2) Uani 1 1 d . . .
H8A H 0.0271 0.4293 0.5546 0.047 Uiso 1 1 calc R . .
C9 C 0.0191(3) 0.2220(10) 0.5795(7) 0.042(2) Uani 1 1 d . . .
H9A H 0.0030 0.2209 0.6216 0.050 Uiso 1 1 calc R . .
C10 C 0.0339(3) 0.1085(10) 0.5427(6) 0.037(2) Uani 1 1 d . . .
H10A H 0.0288 0.0176 0.5556 0.045 Uiso 1 1 calc R . .
C11 C 0.0772(3) 0.0589(10) 0.4281(6) 0.037(2) Uani 1 1 d . . .
H11B H 0.1022 0.0983 0.4150 0.045 Uiso 1 1 calc R . .
H11A H 0.0820 -0.0290 0.4520 0.045 Uiso 1 1 calc R . .
C12 C 0.0548(3) 0.0351(9) 0.3583(6) 0.033(2) Uani 1 1 d . . .
C13 C 0.0216(3) 0.1083(11) 0.3408(6) 0.044(2) Uani 1 1 d . . .
H13A H 0.0129 0.1780 0.3724 0.052 Uiso 1 1 calc R . .
C14 C 0.0019(3) 0.0771(11) 0.2766(7) 0.046(3) Uani 1 1 d . . .
H14A H -0.0215 0.1213 0.2654 0.055 Uiso 1 1 calc R . .
C15 C 0.0166(3) -0.0197(11) 0.2289(6) 0.044(3) Uani 1 1 d . . .
H15A H 0.0041 -0.0409 0.1841 0.053 Uiso 1 1 calc R . .
C16 C 0.0502(3) -0.0839(10) 0.2491(6) 0.040(2) Uani 1 1 d . . .
H16A H 0.0602 -0.1508 0.2171 0.048 Uiso 1 1 calc R . .
C17 C 0.2014(3) 0.4522(9) 0.5794(7) 0.040(2) Uani 1 1 d . . .
C18 C 0.2137(3) 0.3903(12) 0.6449(8) 0.051(3) Uani 1 1 d . . .
H18A H 0.1983 0.3242 0.6683 0.061 Uiso 1 1 calc R . .
C19 C 0.2491(4) 0.4278(14) 0.6754(8) 0.059(3) Uani 1 1 d . . .
H19A H 0.2574 0.3900 0.7208 0.071 Uiso 1 1 calc R . .
C20 C 0.2718(4) 0.5200(13) 0.6389(9) 0.063(4) Uani 1 1 d . . .
H20A H 0.2962 0.5429 0.6583 0.076 Uiso 1 1 calc R . .
C21 C 0.2594(4) 0.5789(12) 0.5745(9) 0.061(4) Uani 1 1 d . . .
H21A H 0.2752 0.6428 0.5502 0.073 Uiso 1 1 calc R . .
C22 C 0.2242(4) 0.5461(11) 0.5447(8) 0.052(3) Uani 1 1 d . . .
H22A H 0.2158 0.5881 0.5006 0.062 Uiso 1 1 calc R . .
C23 C 0.1705(3) 0.3093(10) 0.4576(6) 0.040(2) Uani 1 1 d . . .
C24 C 0.1543(3) 0.3355(16) 0.3897(8) 0.059(4) Uani 1 1 d . . .
H24A H 0.1369 0.4078 0.3828 0.071 Uiso 1 1 calc R . .
C25 C 0.1652(5) 0.247(2) 0.3295(8) 0.078(4) Uani 1 1 d . . .
H25A H 0.1546 0.2610 0.2820 0.093 Uiso 1 1 calc R . .
C26 C 0.1912(4) 0.1414(15) 0.3406(8) 0.061(3) Uani 1 1 d . . .
H26A H 0.1973 0.0813 0.3017 0.073 Uiso 1 1 calc R . .
C27 C 0.2072(4) 0.1270(11) 0.4077(7) 0.052(3) Uani 1 1 d . . .
H27A H 0.2258 0.0583 0.4143 0.063 Uiso 1 1 calc R . .
C28 C 0.1980(4) 0.2063(11) 0.4672(7) 0.046(3) Uani 1 1 d . . .
H28A H 0.2098 0.1922 0.5136 0.055 Uiso 1 1 calc R . .
Br1 Br 0.05994(3) 0.72934(11) 0.56077(7) 0.0482(3) Uani 1 1 d . . .
Br2 Br 0.07916(4) 0.58576(10) 0.35908(7) 0.0493(3) Uani 1 1 d . . .
Br3 Br 0.15266(4) 0.81443(13) 0.20405(8) 0.0563(3) Uani 1 1 d . . .
Br4 Br 0.15760(3) 0.81371(10) 0.45616(7) 0.0445(3) Uani 1 1 d . . .
Fe Fe 0.07785(4) 0.22248(13) 0.58095(8) 0.0326(3) Uani 1 1 d . . .
Hg1 Hg 0.115070(14) 0.59491(4) 0.51803(3) 0.05572(19) Uani 1 1 d . . .
Hg2 Hg 0.122392(14) 0.79848(4) 0.33037(3) 0.04732(17) Uani 1 1 d . . .
P P 0.15645(8) 0.4032(2) 0.53761(17) 0.0374(6) Uani 1 1 d . . .
N N 0.0696(2) -0.0566(7) 0.3119(5) 0.0334(18) Uani 1 1 d . . .

loop_
_atom_site_aniso_label
_atom_site_aniso_U_11
_atom_site_aniso_U_22
_atom_site_aniso_U_33
_atom_site_aniso_U_23
_atom_site_aniso_U_13
_atom_site_aniso_U_12
C1 0.030(5) 0.023(4) 0.053(7) -0.002(4) 0.001(4) 0.003(4)
C2 0.041(6) 0.021(4) 0.056(7) 0.000(4) -0.005(5) 0.003(4)
C3 0.050(6) 0.038(6) 0.047(7) 0.004(5) -0.004(5) -0.008(5)
C4 0.054(7) 0.062(7) 0.034(7) -0.002(5) 0.008(5) -0.011(6)
C5 0.038(6) 0.035(5) 0.054(7) -0.007(5) -0.002(5) 0.007(4)
C6 0.048(6) 0.019(4) 0.038(6) -0.002(4) -0.006(4) 0.012(4)
C7 0.046(6) 0.023(5) 0.051(7) 0.009(4) -0.001(5) 0.003(4)
C8 0.040(6) 0.029(5) 0.049(7) -0.010(4) -0.003(5) 0.002(4)
C9 0.033(5) 0.037(5) 0.057(8) -0.008(5) 0.005(5) 0.003(4)
C10 0.034(5) 0.031(5) 0.048(7) -0.004(4) 0.004(4) 0.003(4)
C11 0.046(6) 0.030(5) 0.036(6) -0.001(4) -0.009(4) 0.011(4)
C12 0.038(5) 0.027(4) 0.034(6) 0.000(4) 0.004(4) 0.006(4)
C13 0.049(6) 0.039(6) 0.043(7) -0.004(4) -0.006(5) 0.010(5)
C14 0.045(6) 0.041(6) 0.052(7) 0.002(5) -0.007(5) 0.002(5)
C15 0.054(7) 0.042(6) 0.036(7) -0.001(4) -0.011(5) -0.008(5)
C16 0.044(6) 0.036(5) 0.040(6) 0.001(4) 0.008(5) 0.002(4)
C17 0.036(5) 0.027(5) 0.058(8) -0.007(4) 0.013(5) -0.004(4)
C18 0.038(6) 0.049(6) 0.067(9) -0.004(6) 0.003(5) 0.001(5)
C19 0.046(7) 0.079(9) 0.052(8) -0.011(6) -0.001(6) -0.009(6)
C20 0.045(7) 0.049(7) 0.095(12) -0.017(7) 0.003(7) -0.006(6)
C21 0.045(7) 0.048(7) 0.090(11) 0.001(6) 0.026(7) -0.002(5)
C22 0.048(7) 0.039(6) 0.068(9) -0.001(5) 0.021(6) -0.003(5)
C23 0.047(6) 0.031(5) 0.043(7) 0.005(4) 0.003(5) -0.004(4)
C24 0.036(6) 0.091(9) 0.050(8) 0.027(7) -0.003(5) 0.021(6)
C25 0.073(10) 0.124(13) 0.037(8) -0.011(8) -0.016(6) 0.010(10)
C26 0.068(9) 0.074(9) 0.042(8) -0.009(6) 0.010(6) 0.015(7)
C27 0.060(7) 0.041(6) 0.057(8) -0.003(5) 0.012(6) 0.010(5)
C28 0.059(7) 0.042(6) 0.037(7) 0.007(4) 0.000(5) 0.015(5)
Br1 0.0507(6) 0.0391(5) 0.0549(7) 0.0047(5) 0.0077(5) 0.0162(5)
Br2 0.0562(7) 0.0347(5) 0.0569(8) 0.0115(4) -0.0075(5) -0.0005(5)
Br3 0.0590(7) 0.0589(7) 0.0511(8) 0.0133(5) 0.0128(5) 0.0142(6)
Br4 0.0430(6) 0.0380(5) 0.0525(7) 0.0019(4) -0.0074(5) -0.0019(4)
Fe 0.0347(7) 0.0253(6) 0.0378(8) -0.0024(5) 0.0013(6) -0.0019(5)
Hg1 0.0445(3) 0.0294(2) 0.0933(4) 0.0073(2) 0.0127(2) 0.00953(17)
Hg2 0.0519(3) 0.0462(3) 0.0438(3) 0.00334(17) 0.00172(18) 0.01134(18)
P 0.0365(14) 0.0268(12) 0.0489(18) 0.0004(10) 0.0060(11) 0.0026(10)
N 0.033(4) 0.021(4) 0.047(5) 0.001(3) 0.002(4) 0.000(3)

loop_
_atom_type_symbol
_atom_type_description
_atom_type_scat_dispersion_real
_atom_type_scat_dispersion_imag
_atom_type_scat_source
C C 0.0033 0.0016 'International Tables Vol C Tables 4.2.6.8 and 6.1.1.4'
H H 0.0000 0.0000 'International Tables Vol C Tables 4.2.6.8 and 6.1.1.4'
Br Br -0.2901 2.4595 'International Tables Vol C Tables 4.2.6.8 and 6.1.1.4'
Fe Fe 0.3463 0.8444 'International Tables Vol C Tables 4.2.6.8 and 6.1.1.4'
Hg Hg -2.3894 9.2266 'International Tables Vol C Tables 4.2.6.8 and 6.1.1.4'
P P 0.1023 0.0942 'International Tables Vol C Tables 4.2.6.8 and 6.1.1.4'
N N 0.0061 0.0033 'International Tables Vol C Tables 4.2.6.8 and 6.1.1.4'

loop_
_geom_angle_atom_site_label_1
_geom_angle_atom_site_label_2
_geom_angle_atom_site_label_3
_geom_angle
_geom_angle_site_symmetry_1
_geom_angle_site_symmetry_3
_geom_angle_publ_flag
C5 C1 C2 108.6(9) . . ?
C5 C1 P 123.4(7) . . ?
C2 C1 P 127.9(8) . . ?
C5 C1 Fe 70.3(6) . . ?
C2 C1 Fe 70.3(6) . . ?
P C1 Fe 124.5(6) . . ?
C3 C2 C1 108.7(10) . . ?
C3 C2 Fe 71.0(7) . . ?
C1 C2 Fe 68.0(5) . . ?
C3 C2 H2A 125.7 . . ?
C1 C2 H2A 125.7 . . ?
Fe C2 H2A 126.9 . . ?
C2 C3 C4 106.8(9) . . ?
C2 C3 Fe 69.0(6) . . ?
C4 C3 Fe 68.4(7) . . ?
C2 C3 H3A 126.6 . . ?
C4 C3 H3A 126.6 . . ?
Fe C3 H3A 127.5 . . ?
C5 C4 C3 109.2(10) . . ?
C5 C4 Fe 69.1(7) . . ?
C3 C4 Fe 70.5(7) . . ?
C5 C4 H4A 125.4 . . ?
C3 C4 H4A 125.4 . . ?
Fe C4 H4A 126.6 . . ?
C1 C5 C4 106.7(9) . . ?
C1 C5 Fe 68.7(6) . . ?
C4 C5 Fe 69.7(7) . . ?
C1 C5 H5A 126.7 . . ?
C4 C5 H5A 126.7 . . ?
Fe C5 H5A 126.5 . . ?
C10 C6 C7 106.5(9) . . ?
C10 C6 C11 125.7(9) . . ?
C7 C6 C11 127.6(10) . . ?
C10 C6 Fe 69.1(6) . . ?
C7 C6 Fe 70.6(6) . . ?
C11 C6 Fe 128.7(7) . . ?
C8 C7 C6 108.3(9) . . ?
C8 C7 Fe 70.2(6) . . ?
C6 C7 Fe 68.6(6) . . ?
C8 C7 H7A 125.8 . . ?
C6 C7 H7A 125.8 . . ?
Fe C7 H7A 126.9 . . ?
C9 C8 C7 107.9(9) . . ?
C9 C8 Fe 68.9(6) . . ?
C7 C8 Fe 69.5(6) . . ?
C9 C8 H8A 126.1 . . ?
C7 C8 H8A 126.1 . . ?
Fe C8 H8A 127.1 . . ?
C10 C9 C8 107.6(10) . . ?
C10 C9 Fe 69.0(6) . . ?
C8 C9 Fe 70.7(6) . . ?
C10 C9 H9A 126.2 . . ?
C8 C9 H9A 126.2 . . ?
Fe C9 H9A 125.7 . . ?
C9 C10 C6 109.6(9) . . ?
C9 C10 Fe 70.7(6) . . ?
C6 C10 Fe 69.9(6) . . ?
C9 C10 H10A 125.2 . . ?
C6 C10 H10A 125.2 . . ?
Fe C10 H10A 125.9 . . ?
C12 C11 C6 114.4(8) . . ?
C12 C11 H11B 108.7 . . ?
C6 C11 H11B 108.7 . . ?
C12 C11 H11A 108.7 . . ?
C6 C11 H11A 108.7 . . ?
H11B C11 H11A 107.6 . . ?
N C12 C13 121.8(10) . . ?
N C12 C11 115.7(8) . . ?
C13 C12 C11 122.5(9) . . ?
C14 C13 C12 119.0(10) . . ?
C14 C13 H13A 120.5 . . ?
C12 C13 H13A 120.5 . . ?
C13 C14 C15 119.4(11) . . ?
C13 C14 H14A 120.3 . . ?
C15 C14 H14A 120.3 . . ?
C16 C15 C14 117.9(11) . . ?
C16 C15 H15A 121.1 . . ?
C14 C15 H15A 121.1 . . ?
N C16 C15 123.6(10) . . ?
N C16 H16A 118.2 . . ?
C15 C16 H16A 118.2 . . ?
C22 C17 C18 120.3(11) . . ?
C22 C17 P 119.5(10) . . ?
C18 C17 P 120.1(8) . . ?
C19 C18 C17 119.1(12) . . ?
C19 C18 H18A 120.5 . . ?
C17 C18 H18A 120.5 . . ?
C20 C19 C18 119.5(14) . . ?
C20 C19 H19A 120.2 . . ?
C18 C19 H19A 120.2 . . ?
C21 C20 C19 120.5(13) . . ?
C21 C20 H20A 119.7 . . ?
C19 C20 H20A 119.7 . . ?
C20 C21 C22 120.8(12) . . ?
C20 C21 H21A 119.6 . . ?
C22 C21 H21A 119.6 . . ?
C17 C22 C21 119.7(13) . . ?
C17 C22 H22A 120.2 . . ?
C21 C22 H22A 120.2 . . ?
C24 C23 C28 121.7(11) . . ?
C24 C23 P 120.7(9) . . ?
C28 C23 P 117.6(9) . . ?
C23 C24 C25 116.7(12) . . ?
C23 C24 H24A 121.7 . . ?
C25 C24 H24A 121.7 . . ?
C26 C25 C24 121.0(12) . . ?
C26 C25 H25A 119.5 . . ?
C24 C25 H25A 119.5 . . ?
C27 C26 C25 118.5(12) . . ?
C27 C26 H26A 120.7 . . ?
C25 C26 H26A 120.7 . . ?
C26 C27 C28 123.5(12) . . ?
C26 C27 H27A 118.3 . . ?
C28 C27 H27A 118.3 . . ?
C27 C28 C23 118.5(11) . . ?
C27 C28 H28A 120.7 . . ?
C23 C28 H28A 120.7 . . ?
Hg2 Br2 Hg1 85.98(4) . . ?
Hg2 Br4 Hg1 93.14(4) . . ?
C1 Fe C10 160.1(4) . . ?
C1 Fe C5 41.0(4) . . ?
C10 Fe C5 156.3(5) . . ?
C1 Fe C6 124.7(4) . . ?
C10 Fe C6 41.0(4) . . ?
C5 Fe C6 161.7(5) . . ?
C1 Fe C4 68.7(5) . . ?
C10 Fe C4 119.6(5) . . ?
C5 Fe C4 41.2(5) . . ?
C6 Fe C4 155.8(4) . . ?
C1 Fe C2 41.7(4) . . ?
C10 Fe C2 121.5(4) . . ?
C5 Fe C2 69.4(4) . . ?
C6 Fe C2 107.2(4) . . ?
C4 Fe C2 68.2(5) . . ?
C1 Fe C9 159.2(4) . . ?
C10 Fe C9 40.3(4) . . ?
C5 Fe C9 121.5(4) . . ?
C6 Fe C9 68.9(4) . . ?
C4 Fe C9 105.3(5) . . ?
C2 Fe C9 156.3(4) . . ?
C1 Fe C7 110.7(4) . . ?
C10 Fe C7 67.9(4) . . ?
C5 Fe C7 125.5(4) . . ?
C6 Fe C7 40.8(4) . . ?
C4 Fe C7 160.7(5) . . ?
C2 Fe C7 125.1(5) . . ?
C9 Fe C7 68.1(5) . . ?
C1 Fe C8 125.2(4) . . ?
C10 Fe C8 67.6(4) . . ?
C5 Fe C8 108.7(4) . . ?
C6 Fe C8 68.5(4) . . ?
C4 Fe C8 123.1(5) . . ?
C2 Fe C8 161.8(4) . . ?
C9 Fe C8 40.4(4) . . ?
C7 Fe C8 40.3(4) . . ?
C1 Fe C3 69.1(4) . . ?
C10 Fe C3 104.4(4) . . ?
C5 Fe C3 69.7(4) . . ?
C6 Fe C3 120.0(4) . . ?
C4 Fe C3 41.2(5) . . ?
C2 Fe C3 40.0(5) . . ?
C9 Fe C3 120.3(5) . . ?
C7 Fe C3 158.0(5) . . ?
C8 Fe C3 157.7(5) . . ?
P Hg1 Br1 147.85(8) . . ?
P Hg1 Br4 110.20(7) . . ?
Br1 Hg1 Br4 96.76(4) . . ?
P Hg1 Br2 110.51(8) . . ?
Br1 Hg1 Br2 89.57(4) . . ?
Br4 Hg1 Br2 82.49(3) . . ?
N Hg2 Br3 99.2(2) 1_565 . ?
N Hg2 Br4 117.3(2) 1_565 . ?
Br3 Hg2 Br4 126.49(5) . . ?
N Hg2 Br2 93.93(19) 1_565 . ?
Br3 Hg2 Br2 117.82(5) . . ?
Br4 Hg2 Br2 98.26(4) . . ?
C1 P C23 107.2(5) . . ?
C1 P C17 109.5(5) . . ?
C23 P C17 103.9(5) . . ?
C1 P Hg1 107.4(3) . . ?
C23 P Hg1 117.0(4) . . ?
C17 P Hg1 111.6(3) . . ?
C12 N C16 118.1(9) . . ?
C12 N Hg2 128.6(7) . 1_545 ?
C16 N Hg2 112.8(6) . 1_545 ?

loop_
_geom_bond_atom_site_label_1
_geom_bond_atom_site_label_2
_geom_bond_distance
_geom_bond_site_symmetry_2
_geom_bond_publ_flag
C1 C5 1.423(15) . ?
C1 C2 1.449(13) . ?
C1 P 1.794(10) . ?
C1 Fe 2.021(10) . ?
C2 C3 1.412(17) . ?
C2 Fe 2.053(10) . ?
C2 H2A 0.9500 . ?
C3 C4 1.451(17) . ?
C3 Fe 2.078(12) . ?
C3 H3A 0.9500 . ?
C4 C5 1.439(16) . ?
C4 Fe 2.050(13) . ?
C4 H4A 0.9500 . ?
C5 Fe 2.043(11) . ?
C5 H5A 0.9500 . ?
C6 C10 1.427(15) . ?
C6 C7 1.433(13) . ?
C6 C11 1.519(14) . ?
C6 Fe 2.043(10) . ?
C7 C8 1.429(16) . ?
C7 Fe 2.069(11) . ?
C7 H7A 0.9500 . ?
C8 C9 1.426(16) . ?
C8 Fe 2.078(11) . ?
C8 H8A 0.9500 . ?
C9 C10 1.409(14) . ?
C9 Fe 2.055(11) . ?
C9 H9A 0.9500 . ?
C10 Fe 2.033(10) . ?
C10 H10A 0.9500 . ?
C11 C12 1.507(15) . ?
C11 H11B 0.9900 . ?
C11 H11A 0.9900 . ?
C12 N 1.346(13) . ?
C12 C13 1.406(15) . ?
C13 C14 1.391(16) . ?
C13 H13A 0.9500 . ?
C14 C15 1.394(17) . ?
C14 H14A 0.9500 . ?
C15 C16 1.387(16) . ?
C15 H15A 0.9500 . ?
C16 N 1.354(15) . ?
C16 H16A 0.9500 . ?
C17 C22 1.380(15) . ?
C17 C18 1.408(18) . ?
C17 P 1.812(11) . ?
C18 C19 1.408(18) . ?
C18 H18A 0.9500 . ?
C19 C20 1.38(2) . ?
C19 H19A 0.9500 . ?
C20 C21 1.38(2) . ?
C20 H20A 0.9500 . ?
C21 C22 1.38(2) . ?
C21 H21A 0.9500 . ?
C22 H22A 0.9500 . ?
C23 C24 1.381(17) . ?
C23 C28 1.414(15) . ?
C23 P 1.796(12) . ?
C24 C25 1.45(2) . ?
C24 H24A 0.9500 . ?
C25 C26 1.40(2) . ?
C25 H25A 0.9500 . ?
C26 C27 1.349(19) . ?
C26 H26A 0.9500 . ?
C27 C28 1.375(17) . ?
C27 H27A 0.9500 . ?
C28 H28A 0.9500 . ?
Br1 Hg1 2.4710(11) . ?
Br2 Hg2 2.6514(12) . ?
Br2 Hg1 3.1498(14) . ?
Br3 Hg2 2.5319(13) . ?
Br4 Hg2 2.5999(12) . ?
Br4 Hg1 2.8647(12) . ?
Hg1 P 2.419(3) . ?
Hg2 N 2.365(8) 1_565 ?
N Hg2 2.365(8) 1_545 ?

loop_
_platon_squeeze_void_nr
_platon_squeeze_void_average_x
_platon_squeeze_void_average_y
_platon_squeeze_void_average_z
_platon_squeeze_void_volume
_platon_squeeze_void_count_electrons
_platon_squeeze_void_content
1 0.250 -0.250 0.824 92 46 ' '
2 0.250 -0.250 0.324 92 47 ' '
3 0.750 0.250 0.676 92 46 ' '
4 0.750 0.250 0.176 92 47 ' '
